data_7717767
loop_
_publ_author_name
'Wang, Tao'
'Li, Bin'
'Zhang, ZhangYu'
'Xu, Shuting'
'Wang, Jun'
'Zheng, Jianwei'
'Li, Hao'
'Zhang, Feng-Jun'
'Fang, Xiaolong'

_publ_section_title
;
 Ambient-Pressure Selective Hydrogenation of Unsaturated Aldehydes and
 Ketones into Unsaturated Alcohols in Water Phase
;
_journal_name_full 'Dalton Transactions'
_journal_paper_doi 10.1039/D4DT03338H
_journal_year 2025
_chemical_formula_moiety '2(C26 H36 Cl2 N3 P Ru), 2(C7 H8)'
_chemical_formula_sum 'C66 H88 Cl4 N6 P2 Ru2'
_chemical_formula_weight 1371.30
_space_group_crystal_system triclinic
_space_group_IT_number 2
_space_group_name_Hall '-P 1'
_space_group_name_H-M_alt 'P -1'
_atom_sites_solution_hydrogens mixed
_audit_creation_date 2021-01-05
_audit_creation_method
;
Olex2 1.2
(compiled 2018.05.29 svn.r3508 for OlexSys, GUI svn.r5506)
;
_audit_update_record
;
2024-09-18 deposited with the CCDC.	2025-01-06 downloaded from the CCDC.
;
_cell_angle_alpha 73.615(7)
_cell_angle_beta 79.904(7)
_cell_angle_gamma 68.630(7)
_cell_formula_units_Z 2
_cell_length_a 12.2517(10)
_cell_length_b 15.2233(12)
_cell_length_c 19.4390(14)
_cell_measurement_reflns_used 6630
_cell_measurement_temperature 100.01(10)
_cell_measurement_theta_max 71.6420
_cell_measurement_theta_min 3.8750
_cell_volume 3228.5(5)
_computing_cell_refinement 'Bruker FRAMBO'
_computing_data_collection 'Bruker FRAMBO'
_computing_data_reduction 'Bruker SAINT'
_computing_molecular_graphics 'Olex2 (Dolomanov et al., 2009)'
_computing_publication_material 'Olex2 (Dolomanov et al., 2009)'
_computing_structure_refinement 'ShelXL (Sheldrick, 2015)'
_computing_structure_solution 'SHELXS-97 (Sheldrick, 1990)'
_diffrn_ambient_temperature 100.01(10)
_diffrn_measured_fraction_theta_full 0.995
_diffrn_measured_fraction_theta_max 0.966
_diffrn_measurement_device_type 'multiwire proportional'
_diffrn_measurement_method 'phi and omega scans'
_diffrn_radiation_monochromator graphite
_diffrn_radiation_type CuK\a
_diffrn_radiation_wavelength 1.54178
_diffrn_reflns_av_R_equivalents 0.0671
_diffrn_reflns_av_unetI/netI 0.0914
_diffrn_reflns_Laue_measured_fraction_full 0.995
_diffrn_reflns_Laue_measured_fraction_max 0.966
_diffrn_reflns_limit_h_max 14
_diffrn_reflns_limit_h_min -14
_diffrn_reflns_limit_k_max 14
_diffrn_reflns_limit_k_min -18
_diffrn_reflns_limit_l_max 23
_diffrn_reflns_limit_l_min -23
_diffrn_reflns_number 22325
_diffrn_reflns_point_group_measured_fraction_full 0.995
_diffrn_reflns_point_group_measured_fraction_max 0.966
_diffrn_reflns_theta_full 67.679
_diffrn_reflns_theta_max 71.886
_diffrn_reflns_theta_min 3.887
_exptl_absorpt_coefficient_mu 6.117
_exptl_absorpt_correction_T_max 0.8874
_exptl_absorpt_correction_T_min 0.8874
_exptl_absorpt_correction_type multi-scan
_exptl_absorpt_process_details
;
CrysAlisPro, Agilent Technologies,
Version 1.171.37.35 (release 13-08-2014 CrysAlis171 .NET)
(compiled Aug 13 2014,18:06:01)
Empirical absorption correction using spherical harmonics,
 implemented in SCALE3 ABSPACK scaling algorithm.
;
_exptl_crystal_colour red
_exptl_crystal_colour_primary red
_exptl_crystal_density_diffrn 1.411
_exptl_crystal_density_method 'not measured'
_exptl_crystal_description block
_exptl_crystal_F_000 1424
_exptl_crystal_size_max 0.02
_exptl_crystal_size_mid 0.02
_exptl_crystal_size_min 0.02
_refine_diff_density_max 0.695
_refine_diff_density_min -1.036
_refine_diff_density_rms 0.103
_refine_ls_extinction_method none
_refine_ls_goodness_of_fit_ref 1.014
_refine_ls_hydrogen_treatment mixed
_refine_ls_matrix_type full
_refine_ls_number_parameters 785
_refine_ls_number_reflns 12211
_refine_ls_number_restraints 576
_refine_ls_restrained_S_all 0.995
_refine_ls_R_factor_all 0.0718
_refine_ls_R_factor_gt 0.0453
_refine_ls_shift/su_max 0.002
_refine_ls_shift/su_mean 0.000
_refine_ls_structure_factor_coef Fsqd
_refine_ls_weighting_details 'w=1/[\s^2^(Fo^2^)+(0.0279P)^2^+2.6300P] where P=(Fo^2^+2Fc^2^)/3'
_refine_ls_weighting_scheme calc
_refine_ls_wR_factor_gt 0.0981
_refine_ls_wR_factor_ref 0.1107
_reflns_Friedel_coverage 0.000
_reflns_number_gt 9387
_reflns_number_total 12211
_reflns_threshold_expression 'I > 2\s(I)'
_cod_data_source_file d4dt03338h2.cif
_cod_data_source_block 13
_cod_database_code 7717767
_shelx_shelxl_version_number 2018/3
_shelx_space_group_comment
;
The symmetry employed for this shelxl refinement is uniquely defined
by the following loop, which should always be used as a source of
symmetry information in preference to the above space-group names.
They are only intended as comments.
;
_shelx_estimated_absorpt_t_max 0.887
_shelx_estimated_absorpt_t_min 0.887
_olex2_refinement_description
;
1. Fixed Uiso
 At 1.2 times of:
  All C(H) groups, All C(H,H) groups
 At 1.5 times of:
  All C(H,H,H) groups
2. Rigid bond restraints
 C61, C62, C63, C64, C65, C66, C67, C61A, C62A, C63A, C64A, C65A, C66A, C67A
 with sigma for 1-2 distances of 0.01 and sigma for 1-3 distances of 0.01
3. Uiso/Uaniso restraints and constraints
C61 \\sim C62 \\sim C63 \\sim C64 \\sim C65 \\sim C66 \\sim C67 \\sim C61A
\\sim C62A \\sim C63A \\sim C64A \\sim C65A \\sim C66A \\sim C67A: within 14A
with sigma of 0.02 and sigma for terminal atoms of 0.02
4. Others
 Sof(C61A)=Sof(H61A)=Sof(C62A)=Sof(H62A)=Sof(C63A)=Sof(H63A)=Sof(C64A)=
 Sof(H64A)=Sof(C65A)=Sof(H65A)=Sof(C66A)=Sof(C67A)=Sof(H67D)=Sof(H67E)=
 Sof(H67F)=1-FVAR(1)
 Sof(C61)=Sof(C62)=Sof(H62)=Sof(C63)=Sof(H63)=Sof(C64)=Sof(H64)=Sof(C65)=
 Sof(H65)=Sof(C66)=Sof(H66)=Sof(C67)=Sof(H67A)=Sof(H67B)=Sof(H67C)=FVAR(1)
5.a Secondary CH2 refined with riding coordinates:
 C21(H21A,H21B), C22(H22A,H22B), C23(H23A,H23B), C25(H25A,H25B), C51(H51A,
 H51B), C52(H52A,H52B), C53(H53A,H53B), C55(H55A,H55B)
5.b Me refined with riding coordinates:
 C77(H77A,H77B,H77C), C67(H67A,H67B,H67C), C67A(H67D,H67E,H67F)
5.c Aromatic/amide H refined with riding coordinates:
 C4(H4), C5(H5), C6(H6), C7(H7), C10(H10), C11(H11), C12(H12), C13(H13),
 C14(H14), C16(H16), C17(H17), C18(H18), C19(H19), C20(H20), C34(H34), C35(H35),
  C36(H36), C37(H37), C40(H40), C41(H41), C42(H42), C43(H43), C44(H44),
 C46(H46), C47(H47), C48(H48), C49(H49), C50(H50), C72(H72), C73(H73), C74(H74),
  C75(H75), C76(H76), C62(H62), C63(H63), C64(H64), C65(H65), C66(H66),
 C61A(H61A), C62A(H62A), C63A(H63A), C64A(H64A), C65A(H65A)
5.d Fitted hexagon refined as free rotating group:
 C61(C62,C63,C64,C65,C66), C61A(C62A,C63A,C64A,C65A,C66A)
5.e Idealised Me refined as rotating group:
 C1(H1A,H1B,H1C), C2(H2A,H2B,H2C), C24(H24A,H24B,H24C), C26(H26A,H26B,H26C),
 C31(H31A,H31B,H31C), C32(H32A,H32B,H32C), C54(H54A,H54B,H54C), C56(H56A,H56B,
 H56C)
;
_olex2_submission_special_instructions 'No special instructions were received'

loop_
_space_group_symop_operation_xyz
'x, y, z'
'-x, -y, -z'

loop_
_atom_site_label
_atom_site_type_symbol
_atom_site_fract_x
_atom_site_fract_y
_atom_site_fract_z
_atom_site_U_iso_or_equiv
_atom_site_adp_type
_atom_site_occupancy
_atom_site_site_symmetry_order
_atom_site_calc_flag
_atom_site_refinement_flags_posn
_atom_site_refinement_flags_adp
_atom_site_refinement_flags_occupancy
_atom_site_disorder_assembly
_atom_site_disorder_group
Ru1 Ru 0.65833(3) 0.37634(2) 0.33608(2) 0.01615(8) Uani 1 1 d . . . . .
P1 P 0.67782(9) 0.24240(7) 0.42394(6) 0.0162(2) Uani 1 1 d . . . . .
Cl1 Cl 0.85984(8) 0.31637(7) 0.28640(5) 0.0203(2) Uani 1 1 d . . . . .
Cl2 Cl 0.45451(8) 0.45871(7) 0.36792(5) 0.0204(2) Uani 1 1 d . . . . .
N1 N 0.7346(3) 0.4130(3) 0.41695(19) 0.0174(7) Uani 1 1 d . . . . .
N2 N 0.6575(3) 0.5064(3) 0.24717(19) 0.0207(8) Uani 1 1 d . . . . .
H2 H 0.731(6) 0.509(4) 0.250(3) 0.039(17) Uiso 1 1 d . . . . .
N3 N 0.6039(3) 0.3372(3) 0.2533(2) 0.0237(8) Uani 1 1 d . . . . .
H3 H 0.677(6) 0.299(5) 0.238(4) 0.05(2) Uiso 1 1 d . . . . .
C1 C 0.7856(4) 0.4907(3) 0.3806(2) 0.0227(9) Uani 1 1 d . . . . .
H1A H 0.815122 0.508644 0.416465 0.034 Uiso 1 1 calc GR . . . .
H1B H 0.724825 0.547633 0.355582 0.034 Uiso 1 1 calc GR . . . .
H1C H 0.850417 0.467142 0.345701 0.034 Uiso 1 1 calc GR . . . .
C2 C 0.6429(4) 0.4518(3) 0.4732(2) 0.0256(10) Uani 1 1 d . . . . .
H2A H 0.680079 0.466079 0.507552 0.038 Uiso 1 1 calc GR . . . .
H2B H 0.605611 0.403265 0.498658 0.038 Uiso 1 1 calc GR . . . .
H2C H 0.583299 0.511408 0.450133 0.038 Uiso 1 1 calc GR . . . .
C3 C 0.8230(4) 0.3238(3) 0.4542(2) 0.0192(8) Uani 1 1 d . . . . .
C4 C 0.9205(4) 0.3265(3) 0.4795(2) 0.0225(9) Uani 1 1 d . . . . .
H4 H 0.931903 0.386812 0.473515 0.027 Uiso 1 1 calc R . . . .
C5 C 1.0021(4) 0.2399(4) 0.5141(2) 0.0254(9) Uani 1 1 d . . . . .
H5 H 1.069655 0.241534 0.530702 0.031 Uiso 1 1 calc R . . . .
C6 C 0.9847(4) 0.1516(4) 0.5242(2) 0.0262(10) Uani 1 1 d . . . . .
H6 H 1.039994 0.092919 0.547759 0.031 Uiso 1 1 calc R . . . .
C7 C 0.8859(4) 0.1498(3) 0.4996(2) 0.0237(9) Uani 1 1 d . . . . .
H7 H 0.873412 0.089783 0.506600 0.028 Uiso 1 1 calc R . . . .
C8 C 0.8054(4) 0.2351(3) 0.4649(2) 0.0185(8) Uani 1 1 d . . . . .
C9 C 0.5682(4) 0.2372(3) 0.5012(2) 0.0179(8) Uani 1 1 d . . . . .
C10 C 0.5961(4) 0.2170(4) 0.5722(3) 0.0267(10) Uani 1 1 d . . . . .
H10 H 0.675315 0.201710 0.581541 0.032 Uiso 1 1 calc R . . . .
C11 C 0.5098(4) 0.2190(4) 0.6289(3) 0.0306(11) Uani 1 1 d . . . . .
H11 H 0.530589 0.205390 0.676613 0.037 Uiso 1 1 calc R . . . .
C12 C 0.3938(4) 0.2405(3) 0.6169(3) 0.0253(9) Uani 1 1 d . . . . .
H12 H 0.334842 0.242586 0.655930 0.030 Uiso 1 1 calc R . . . .
C13 C 0.3650(4) 0.2589(3) 0.5475(2) 0.0234(9) Uani 1 1 d . . . . .
H13 H 0.285785 0.272471 0.538936 0.028 Uiso 1 1 calc R . . . .
C14 C 0.4510(4) 0.2577(3) 0.4894(2) 0.0218(9) Uani 1 1 d . . . . .
H14 H 0.429654 0.270798 0.441956 0.026 Uiso 1 1 calc R . . . .
C15 C 0.7154(4) 0.1225(3) 0.4045(2) 0.0194(8) Uani 1 1 d . . . . .
C16 C 0.6724(4) 0.0503(3) 0.4481(3) 0.0264(10) Uani 1 1 d . . . . .
H16 H 0.629796 0.058664 0.492880 0.032 Uiso 1 1 calc R . . . .
C17 C 0.6920(4) -0.0346(3) 0.4260(3) 0.0307(11) Uani 1 1 d . . . . .
H17 H 0.661033 -0.082962 0.455289 0.037 Uiso 1 1 calc R . . . .
C18 C 0.7562(4) -0.0480(3) 0.3616(3) 0.0305(11) Uani 1 1 d . . . . .
H18 H 0.768590 -0.105291 0.346473 0.037 Uiso 1 1 calc R . . . .
C19 C 0.8028(4) 0.0223(3) 0.3190(3) 0.0276(10) Uani 1 1 d . . . . .
H19 H 0.848758 0.012561 0.275315 0.033 Uiso 1 1 calc R . . . .
C20 C 0.7815(4) 0.1067(3) 0.3407(2) 0.0251(10) Uani 1 1 d . . . . .
H20 H 0.812899 0.154837 0.311356 0.030 Uiso 1 1 calc R . . . .
C21 C 0.6567(4) 0.4769(3) 0.1804(2) 0.0259(10) Uani 1 1 d . . . . .
H21A H 0.736475 0.434603 0.167337 0.031 Uiso 1 1 calc R . . . .
H21B H 0.633943 0.535112 0.140235 0.031 Uiso 1 1 calc R . . . .
C22 C 0.5712(4) 0.4233(3) 0.1927(2) 0.0249(9) Uani 1 1 d . . . . .
H22A H 0.490907 0.466603 0.203503 0.030 Uiso 1 1 calc R . . . .
H22B H 0.571421 0.402751 0.148656 0.030 Uiso 1 1 calc R . . . .
C23 C 0.5700(4) 0.6035(3) 0.2497(3) 0.0240(9) Uani 1 1 d . . . . .
H23A H 0.554223 0.609884 0.300125 0.029 Uiso 1 1 calc R . . . .
H23B H 0.495344 0.608960 0.233160 0.029 Uiso 1 1 calc R . . . .
C24 C 0.6123(4) 0.6861(3) 0.2029(3) 0.0281(10) Uani 1 1 d . . . . .
H24A H 0.550089 0.748463 0.203648 0.042 Uiso 1 1 calc GR . . . .
H24B H 0.631441 0.678348 0.153337 0.042 Uiso 1 1 calc GR . . . .
H24C H 0.682538 0.684232 0.221620 0.042 Uiso 1 1 calc GR . . . .
C25 C 0.5185(4) 0.2860(3) 0.2720(3) 0.0268(10) Uani 1 1 d . . . . .
H25A H 0.442923 0.329661 0.289371 0.032 Uiso 1 1 calc R . . . .
H25B H 0.546182 0.228968 0.312417 0.032 Uiso 1 1 calc R . . . .
C26 C 0.4958(6) 0.2513(5) 0.2110(3) 0.0456(14) Uani 1 1 d . . . . .
H26A H 0.444769 0.211638 0.229822 0.068 Uiso 1 1 calc GR . . . .
H26B H 0.570721 0.212457 0.190485 0.068 Uiso 1 1 calc GR . . . .
H26C H 0.457404 0.307661 0.173539 0.068 Uiso 1 1 calc GR . . . .
Ru2 Ru 1.09165(3) 0.65084(2) 0.21733(2) 0.01672(8) Uani 1 1 d . . . . .
P2 P 1.03856(9) 0.78093(7) 0.12689(6) 0.0177(2) Uani 1 1 d . . . . .
Cl3 Cl 0.89809(8) 0.68167(7) 0.28070(6) 0.0230(2) Uani 1 1 d . . . . .
Cl4 Cl 1.29089(8) 0.59892(7) 0.16491(5) 0.0222(2) Uani 1 1 d . . . . .
N4 N 1.1433(3) 0.7533(2) 0.25739(19) 0.0174(7) Uani 1 1 d . . . . .
N5 N 1.1614(4) 0.5205(3) 0.3061(2) 0.0230(8) Uani 1 1 d . . . . .
H5A H 1.219(7) 0.518(6) 0.311(4) 0.06(3) Uiso 1 1 d . . . . .
N6 N 1.0624(3) 0.5453(3) 0.1759(2) 0.0216(8) Uani 1 1 d . . . . .
H6A H 1.135(5) 0.537(4) 0.144(3) 0.024(13) Uiso 1 1 d . . . . .
C31 C 1.2304(4) 0.6985(3) 0.3116(2) 0.0250(9) Uani 1 1 d . . . . .
H31A H 1.249372 0.744176 0.330305 0.038 Uiso 1 1 calc GR . . . .
H31B H 1.302062 0.658349 0.289071 0.038 Uiso 1 1 calc GR . . . .
H31C H 1.197479 0.656769 0.351110 0.038 Uiso 1 1 calc GR . . . .
C32 C 1.0400(4) 0.8195(3) 0.2920(2) 0.0230(9) Uani 1 1 d . . . . .
H32A H 1.065584 0.863326 0.308801 0.035 Uiso 1 1 calc GR . . . .
H32B H 1.005071 0.781067 0.332955 0.035 Uiso 1 1 calc GR . . . .
H32C H 0.981476 0.857779 0.256938 0.035 Uiso 1 1 calc GR . . . .
C33 C 1.1908(4) 0.8152(3) 0.1954(2) 0.0199(8) Uani 1 1 d . . . . .
C34 C 1.2775(4) 0.8507(3) 0.2013(2) 0.0245(9) Uani 1 1 d . . . . .
H34 H 1.310625 0.833838 0.245799 0.029 Uiso 1 1 calc R . . . .
C35 C 1.3152(4) 0.9108(3) 0.1416(3) 0.0290(10) Uani 1 1 d . . . . .
H35 H 1.374225 0.935220 0.145810 0.035 Uiso 1 1 calc R . . . .
C36 C 1.2690(4) 0.9361(3) 0.0761(3) 0.0262(10) Uani 1 1 d . . . . .
H36 H 1.296614 0.976694 0.035542 0.031 Uiso 1 1 calc R . . . .
C37 C 1.1809(4) 0.9012(3) 0.0703(2) 0.0226(9) Uani 1 1 d . . . . .
H37 H 1.147671 0.918698 0.025755 0.027 Uiso 1 1 calc R . . . .
C38 C 1.1419(4) 0.8408(3) 0.1297(2) 0.0186(8) Uani 1 1 d . . . . .
C39 C 1.0564(4) 0.7738(3) 0.0321(2) 0.0224(9) Uani 1 1 d . . . . .
C40 C 1.1526(5) 0.7010(4) 0.0101(3) 0.0367(12) Uani 1 1 d . . . . .
H40 H 1.207944 0.657201 0.043313 0.044 Uiso 1 1 calc R . . . .
C41 C 1.1675(5) 0.6925(4) -0.0607(3) 0.0426(14) Uani 1 1 d . . . . .
H41 H 1.232750 0.642087 -0.075074 0.051 Uiso 1 1 calc R . . . .
C42 C 1.0896(5) 0.7558(4) -0.1101(3) 0.0361(12) Uani 1 1 d . . . . .
H42 H 1.100761 0.749369 -0.158313 0.043 Uiso 1 1 calc R . . . .
C43 C 0.9956(5) 0.8284(4) -0.0888(3) 0.0390(13) Uani 1 1 d . . . . .
H43 H 0.941568 0.872746 -0.122582 0.047 Uiso 1 1 calc R . . . .
C44 C 0.9786(5) 0.8378(3) -0.0181(3) 0.0306(11) Uani 1 1 d . . . . .
H44 H 0.913140 0.888514 -0.004124 0.037 Uiso 1 1 calc R . . . .
C45 C 0.8934(4) 0.8762(3) 0.1294(2) 0.0216(9) Uani 1 1 d . . . . .
C46 C 0.8797(4) 0.9728(3) 0.1255(2) 0.0241(9) Uani 1 1 d . . . . .
H46 H 0.946995 0.991159 0.122081 0.029 Uiso 1 1 calc R . . . .
C47 C 0.7683(4) 1.0419(3) 0.1264(3) 0.0288(10) Uani 1 1 d . . . . .
H47 H 0.759859 1.107576 0.122720 0.035 Uiso 1 1 calc R . . . .
C48 C 0.6702(4) 1.0158(4) 0.1327(3) 0.0346(12) Uani 1 1 d . . . . .
H48 H 0.594169 1.063330 0.133605 0.042 Uiso 1 1 calc R . . . .
C49 C 0.6822(4) 0.9199(4) 0.1377(3) 0.0380(13) Uani 1 1 d . . . . .
H49 H 0.614219 0.901950 0.142064 0.046 Uiso 1 1 calc R . . . .
C50 C 0.7933(4) 0.8501(4) 0.1363(3) 0.0303(11) Uani 1 1 d . . . . .
H50 H 0.801183 0.784534 0.140057 0.036 Uiso 1 1 calc R . . . .
C51 C 1.1793(4) 0.4362(3) 0.2753(3) 0.0270(10) Uani 1 1 d . . . . .
H51A H 1.186937 0.377046 0.314705 0.032 Uiso 1 1 calc R . . . .
H51B H 1.252859 0.424686 0.243304 0.032 Uiso 1 1 calc R . . . .
C52 C 1.0776(4) 0.4560(3) 0.2337(3) 0.0293(10) Uani 1 1 d . . . . .
H52A H 1.091226 0.400508 0.212592 0.035 Uiso 1 1 calc R . . . .
H52B H 1.004947 0.463207 0.266524 0.035 Uiso 1 1 calc R . . . .
C53 C 1.0929(4) 0.5154(3) 0.3767(2) 0.0235(9) Uani 1 1 d . . . . .
H53A H 1.020352 0.503222 0.373049 0.028 Uiso 1 1 calc R . . . .
H53B H 1.069270 0.579066 0.388878 0.028 Uiso 1 1 calc R . . . .
C54 C 1.1603(4) 0.4362(3) 0.4376(2) 0.0247(9) Uani 1 1 d . . . . .
H54A H 1.114200 0.441983 0.483736 0.037 Uiso 1 1 calc GR . . . .
H54B H 1.236121 0.443692 0.438459 0.037 Uiso 1 1 calc GR . . . .
H54C H 1.173581 0.372135 0.429714 0.037 Uiso 1 1 calc GR . . . .
C55 C 0.9566(4) 0.5743(3) 0.1372(3) 0.0275(10) Uani 1 1 d . . . . .
H55A H 0.953730 0.633445 0.098589 0.033 Uiso 1 1 calc R . . . .
H55B H 0.886209 0.591162 0.171087 0.033 Uiso 1 1 calc R . . . .
C56 C 0.9508(5) 0.4969(4) 0.1037(3) 0.0331(11) Uani 1 1 d . . . . .
H56A H 0.883463 0.524194 0.074369 0.050 Uiso 1 1 calc GR . . . .
H56B H 0.941729 0.441533 0.141967 0.050 Uiso 1 1 calc GR . . . .
H56C H 1.023407 0.475172 0.073396 0.050 Uiso 1 1 calc GR . . . .
C71 C 1.2043(5) 0.0888(4) 0.3141(3) 0.0395(13) Uani 1 1 d . . . . .
C72 C 1.3237(5) 0.0333(5) 0.3032(4) 0.0493(15) Uani 1 1 d . . . . .
H72 H 1.344690 -0.010484 0.272843 0.059 Uiso 1 1 calc R . . . .
C73 C 1.4108(5) 0.0407(4) 0.3353(4) 0.0449(14) Uani 1 1 d . . . . .
H73 H 1.490479 0.002022 0.327439 0.054 Uiso 1 1 calc R . . . .
C74 C 1.3814(5) 0.1044(4) 0.3785(3) 0.0370(12) Uani 1 1 d . . . . .
H74 H 1.440370 0.108942 0.401922 0.044 Uiso 1 1 calc R . . . .
C75 C 1.2656(5) 0.1620(4) 0.3879(3) 0.0403(13) Uani 1 1 d . . . . .
H75 H 1.245891 0.206993 0.417157 0.048 Uiso 1 1 calc R . . . .
C76 C 1.1786(5) 0.1556(4) 0.3560(3) 0.0368(12) Uani 1 1 d . . . . .
H76 H 1.099992 0.197164 0.362478 0.044 Uiso 1 1 calc R . . . .
C77 C 1.1090(6) 0.0775(5) 0.2823(4) 0.064(2) Uani 1 1 d . . . . .
H77A H 1.143484 0.027527 0.254716 0.097 Uiso 1 1 calc R . . . .
H77B H 1.053169 0.058214 0.320900 0.097 Uiso 1 1 calc R . . . .
H77C H 1.067931 0.139391 0.250333 0.097 Uiso 1 1 calc R . . . .
C61 C 0.6507(7) 0.7390(5) -0.0476(4) 0.056(2) Uani 0.665(8) 1 d . U P A 2
C62 C 0.6898(5) 0.6472(6) -0.0614(4) 0.057(2) Uani 0.665(8) 1 d G U P A 2
H62 H 0.761078 0.626818 -0.090247 0.068 Uiso 0.665(8) 1 calc R . P A 2
C63 C 0.6245(7) 0.5853(4) -0.0331(4) 0.053(2) Uani 0.665(8) 1 d G U P A 2
H63 H 0.651250 0.522607 -0.042547 0.064 Uiso 0.665(8) 1 calc R . P A 2
C64 C 0.5202(6) 0.6152(5) 0.0091(4) 0.045(2) Uani 0.665(8) 1 d G U P A 2
H64 H 0.475621 0.572849 0.028468 0.053 Uiso 0.665(8) 1 calc R . P A 2
C65 C 0.4811(5) 0.7069(5) 0.0230(4) 0.050(2) Uani 0.665(8) 1 d G U P A 2
H65 H 0.409819 0.727302 0.051782 0.060 Uiso 0.665(8) 1 calc R . P A 2
C66 C 0.5464(7) 0.7688(4) -0.0054(4) 0.0461(19) Uani 0.665(8) 1 d G U P A 2
H66 H 0.519647 0.831515 0.004082 0.055 Uiso 0.665(8) 1 calc R . P A 2
C67 C 0.7149(11) 0.8099(9) -0.0803(8) 0.077(3) Uani 0.665(8) 1 d . U P A 2
H67A H 0.673898 0.870035 -0.064141 0.116 Uiso 0.665(8) 1 calc R . P A 2
H67B H 0.795213 0.781923 -0.065268 0.116 Uiso 0.665(8) 1 calc R . P A 2
H67C H 0.717507 0.824147 -0.132841 0.116 Uiso 0.665(8) 1 calc R . P A 2
C61A C 0.7100(13) 0.6884(12) -0.0424(9) 0.063(3) Uani 0.335(8) 1 d . U P A 1
H61A H 0.781067 0.702401 -0.058547 0.076 Uiso 0.335(8) 1 calc R . P A 1
C62A C 0.7047(12) 0.5989(11) -0.0426(10) 0.060(3) Uani 0.335(8) 1 d G U P A 1
H62A H 0.772054 0.551569 -0.058786 0.072 Uiso 0.335(8) 1 calc R . P A 1
C63A C 0.6007(15) 0.5784(9) -0.0190(11) 0.058(3) Uani 0.335(8) 1 d G U P A 1
H63A H 0.597053 0.517199 -0.019132 0.070 Uiso 0.335(8) 1 calc R . P A 1
C64A C 0.5021(11) 0.6476(13) 0.0047(11) 0.055(3) Uani 0.335(8) 1 d G U P A 1
H64A H 0.431063 0.633660 0.020761 0.066 Uiso 0.335(8) 1 calc R . P A 1
C65A C 0.5075(12) 0.7372(11) 0.0048(10) 0.056(3) Uani 0.335(8) 1 d G U P A 1
H65A H 0.440073 0.784493 0.021000 0.067 Uiso 0.335(8) 1 calc R . P A 1
C66A C 0.6114(16) 0.7576(9) -0.0188(10) 0.058(3) Uani 0.335(8) 1 d G U P A 1
C67A C 0.608(2) 0.8487(16) -0.0147(13) 0.064(3) Uani 0.335(8) 1 d . U P A 1
H67D H 0.684820 0.856513 -0.032357 0.097 Uiso 0.335(8) 1 calc R . P A 1
H67E H 0.547521 0.899507 -0.044329 0.097 Uiso 0.335(8) 1 calc R . P A 1
H67F H 0.589627 0.854104 0.035384 0.097 Uiso 0.335(8) 1 calc R . P A 1

loop_
_atom_site_aniso_label
_atom_site_aniso_U_11
_atom_site_aniso_U_22
_atom_site_aniso_U_33
_atom_site_aniso_U_23
_atom_site_aniso_U_13
_atom_site_aniso_U_12
Ru1 0.01491(15) 0.01750(15) 0.01564(16) -0.00555(11) -0.00077(11) -0.00397(12)
P1 0.0149(5) 0.0172(5) 0.0167(5) -0.0052(4) -0.0021(4) -0.0041(4)
Cl1 0.0152(4) 0.0248(5) 0.0197(5) -0.0088(4) 0.0012(4) -0.0040(4)
Cl2 0.0154(4) 0.0212(4) 0.0217(5) -0.0055(4) -0.0001(4) -0.0029(4)
N1 0.0136(16) 0.0229(17) 0.0194(18) -0.0100(14) -0.0029(13) -0.0060(14)
N2 0.026(2) 0.0164(16) 0.0171(18) 0.0001(13) 0.0005(15) -0.0086(15)
N3 0.025(2) 0.0274(19) 0.0187(19) -0.0053(15) -0.0040(15) -0.0076(16)
C1 0.029(2) 0.020(2) 0.027(2) -0.0103(17) 0.0004(18) -0.0155(18)
C2 0.025(2) 0.031(2) 0.022(2) -0.0149(19) 0.0021(18) -0.0070(19)
C3 0.018(2) 0.027(2) 0.0123(19) -0.0061(16) 0.0013(15) -0.0068(17)
C4 0.022(2) 0.031(2) 0.017(2) -0.0094(18) 0.0026(17) -0.0109(19)
C5 0.020(2) 0.041(3) 0.019(2) -0.0072(19) -0.0051(17) -0.013(2)
C6 0.019(2) 0.035(2) 0.020(2) -0.0034(19) -0.0047(17) -0.0055(19)
C7 0.018(2) 0.026(2) 0.026(2) -0.0061(18) 0.0007(17) -0.0074(18)
C8 0.015(2) 0.024(2) 0.018(2) -0.0067(16) -0.0039(16) -0.0066(16)
C9 0.019(2) 0.0181(19) 0.016(2) -0.0057(15) 0.0036(16) -0.0057(16)
C10 0.018(2) 0.039(3) 0.028(2) -0.010(2) -0.0029(18) -0.0113(19)
C11 0.029(3) 0.046(3) 0.018(2) -0.010(2) -0.0017(19) -0.013(2)
C12 0.020(2) 0.029(2) 0.026(2) -0.0100(19) 0.0020(18) -0.0063(18)
C13 0.022(2) 0.021(2) 0.028(2) -0.0033(17) -0.0036(18) -0.0078(17)
C14 0.023(2) 0.0186(19) 0.022(2) -0.0023(16) -0.0030(17) -0.0056(17)
C15 0.0110(18) 0.0195(19) 0.025(2) -0.0047(17) -0.0058(16) -0.0010(16)
C16 0.025(2) 0.026(2) 0.028(2) -0.0066(19) -0.0011(19) -0.0081(19)
C17 0.032(3) 0.025(2) 0.042(3) -0.012(2) -0.003(2) -0.014(2)
C18 0.028(2) 0.023(2) 0.042(3) -0.013(2) -0.015(2) -0.0008(19)
C19 0.023(2) 0.026(2) 0.031(3) -0.0115(19) -0.0054(19) -0.0003(18)
C20 0.027(2) 0.021(2) 0.022(2) -0.0037(17) -0.0024(18) -0.0028(18)
C21 0.028(2) 0.029(2) 0.016(2) -0.0039(17) -0.0033(17) -0.0038(19)
C22 0.025(2) 0.029(2) 0.016(2) -0.0043(17) -0.0091(17) -0.0016(19)
C23 0.014(2) 0.021(2) 0.031(2) -0.0046(18) -0.0014(17) -0.0015(17)
C24 0.027(2) 0.024(2) 0.030(3) -0.0003(19) -0.0038(19) -0.0080(19)
C25 0.027(2) 0.027(2) 0.032(3) -0.0076(19) -0.0108(19) -0.0107(19)
C26 0.058(4) 0.058(4) 0.036(3) -0.016(3) -0.007(3) -0.032(3)
Ru2 0.01352(15) 0.01823(15) 0.01569(16) -0.00332(11) -0.00228(11) -0.00221(12)
P2 0.0168(5) 0.0184(5) 0.0156(5) -0.0027(4) -0.0031(4) -0.0034(4)
Cl3 0.0136(4) 0.0273(5) 0.0231(5) -0.0042(4) -0.0001(4) -0.0032(4)
Cl4 0.0145(4) 0.0261(5) 0.0219(5) -0.0072(4) 0.0004(4) -0.0018(4)
N4 0.0207(18) 0.0176(16) 0.0180(17) -0.0051(13) -0.0067(14) -0.0079(14)
N5 0.024(2) 0.0204(18) 0.0172(19) 0.0041(14) -0.0083(15) -0.0022(16)
N6 0.025(2) 0.0183(17) 0.027(2) -0.0058(15) -0.0069(16) -0.0108(15)
C31 0.024(2) 0.028(2) 0.023(2) -0.0035(18) -0.0124(18) -0.0063(19)
C32 0.024(2) 0.024(2) 0.021(2) -0.0103(17) -0.0024(17) -0.0029(18)
C33 0.020(2) 0.0190(19) 0.018(2) -0.0050(16) -0.0023(16) -0.0018(16)
C34 0.026(2) 0.028(2) 0.022(2) -0.0068(18) -0.0068(18) -0.0088(19)
C35 0.027(2) 0.029(2) 0.036(3) -0.009(2) -0.005(2) -0.012(2)
C36 0.024(2) 0.022(2) 0.029(2) -0.0039(18) -0.0001(19) -0.0061(18)
C37 0.025(2) 0.020(2) 0.019(2) -0.0035(17) -0.0012(17) -0.0056(18)
C38 0.0130(19) 0.0209(19) 0.018(2) -0.0028(16) -0.0016(15) -0.0025(16)
C39 0.025(2) 0.021(2) 0.026(2) -0.0069(17) -0.0026(18) -0.0117(18)
C40 0.032(3) 0.045(3) 0.027(3) -0.013(2) -0.007(2) -0.001(2)
C41 0.036(3) 0.055(3) 0.029(3) -0.024(3) -0.005(2) 0.004(3)
C42 0.051(3) 0.045(3) 0.021(2) -0.018(2) 0.001(2) -0.020(3)
C43 0.053(3) 0.035(3) 0.025(3) -0.007(2) -0.018(2) -0.004(2)
C44 0.038(3) 0.027(2) 0.023(2) -0.0071(19) -0.007(2) -0.004(2)
C45 0.019(2) 0.027(2) 0.013(2) -0.0006(16) -0.0050(16) -0.0021(17)
C46 0.028(2) 0.023(2) 0.021(2) -0.0069(17) -0.0058(18) -0.0054(18)
C47 0.026(2) 0.024(2) 0.032(3) -0.0099(19) -0.0025(19) -0.0014(19)
C48 0.024(2) 0.031(3) 0.037(3) -0.004(2) -0.006(2) 0.003(2)
C49 0.018(2) 0.037(3) 0.048(3) 0.003(2) -0.007(2) -0.004(2)
C50 0.018(2) 0.026(2) 0.041(3) -0.001(2) -0.006(2) -0.0040(19)
C51 0.028(2) 0.020(2) 0.029(3) -0.0011(18) -0.0051(19) -0.0051(18)
C52 0.034(3) 0.023(2) 0.033(3) -0.0055(19) -0.005(2) -0.011(2)
C53 0.019(2) 0.028(2) 0.020(2) -0.0018(17) -0.0019(17) -0.0056(18)
C54 0.025(2) 0.028(2) 0.020(2) 0.0008(17) -0.0047(17) -0.0099(19)
C55 0.023(2) 0.030(2) 0.036(3) -0.011(2) -0.0092(19) -0.0103(19)
C56 0.031(3) 0.040(3) 0.032(3) -0.009(2) -0.009(2) -0.013(2)
C71 0.038(3) 0.034(3) 0.045(3) -0.013(2) -0.013(2) -0.002(2)
C72 0.038(3) 0.050(3) 0.059(4) -0.032(3) -0.009(3) 0.002(3)
C73 0.030(3) 0.045(3) 0.059(4) -0.017(3) -0.004(3) -0.008(2)
C74 0.041(3) 0.032(3) 0.047(3) -0.004(2) -0.011(2) -0.022(2)
C75 0.049(3) 0.033(3) 0.045(3) -0.018(2) -0.010(3) -0.012(2)
C76 0.041(3) 0.028(2) 0.035(3) -0.008(2) -0.007(2) -0.003(2)
C77 0.047(4) 0.059(4) 0.094(6) -0.042(4) -0.037(4) 0.006(3)
C61 0.053(4) 0.055(4) 0.065(5) -0.014(4) -0.005(4) -0.022(4)
C62 0.045(4) 0.050(4) 0.065(5) -0.012(4) 0.000(4) -0.009(3)
C63 0.055(5) 0.047(4) 0.056(5) -0.018(3) -0.008(4) -0.008(3)
C64 0.042(4) 0.037(4) 0.049(4) -0.004(3) -0.004(3) -0.012(3)
C65 0.050(4) 0.042(4) 0.055(4) -0.014(3) -0.004(3) -0.010(3)
C66 0.047(4) 0.041(4) 0.055(4) -0.017(3) -0.006(3) -0.015(3)
C67 0.065(5) 0.071(5) 0.094(5) -0.011(4) 0.000(4) -0.030(4)
C61A 0.056(5) 0.054(5) 0.066(6) -0.012(5) -0.006(5) -0.005(5)
C62A 0.050(5) 0.057(5) 0.066(6) -0.010(5) -0.004(5) -0.013(5)
C63A 0.053(5) 0.051(5) 0.063(6) -0.011(5) -0.007(5) -0.010(4)
C64A 0.046(5) 0.054(5) 0.060(6) -0.012(5) -0.006(5) -0.012(5)
C65A 0.051(5) 0.055(5) 0.062(6) -0.019(5) -0.012(5) -0.010(5)
C66A 0.055(5) 0.051(5) 0.067(6) -0.016(5) -0.008(5) -0.011(5)
C67A 0.065(6) 0.054(5) 0.071(6) -0.016(5) -0.012(5) -0.013(5)

loop_
_atom_type_symbol
_atom_type_description
_atom_type_scat_dispersion_real
_atom_type_scat_dispersion_imag
_atom_type_scat_source
C C 0.0181 0.0091 'International Tables Vol C Tables 4.2.6.8 and 6.1.1.4'
H H 0.0000 0.0000 'International Tables Vol C Tables 4.2.6.8 and 6.1.1.4'
N N 0.0311 0.0180 'International Tables Vol C Tables 4.2.6.8 and 6.1.1.4'
P P 0.2955 0.4335 'International Tables Vol C Tables 4.2.6.8 and 6.1.1.4'
Cl Cl 0.3639 0.7018 'International Tables Vol C Tables 4.2.6.8 and 6.1.1.4'
Ru Ru 0.0552 3.2960 'International Tables Vol C Tables 4.2.6.8 and 6.1.1.4'

loop_
_geom_angle_atom_site_label_1
_geom_angle_atom_site_label_2
_geom_angle_atom_site_label_3
_geom_angle
_geom_angle_site_symmetry_1
_geom_angle_site_symmetry_3
_geom_angle_publ_flag
P1 Ru1 Cl1 93.16(4) . . ?
P1 Ru1 Cl2 96.48(4) . . ?
P1 Ru1 N1 80.38(10) . . ?
P1 Ru1 N2 174.53(11) . . ?
Cl2 Ru1 Cl1 170.31(4) . . ?
N1 Ru1 Cl1 85.41(9) . . ?
N1 Ru1 Cl2 97.16(9) . . ?
N2 Ru1 Cl1 81.71(10) . . ?
N2 Ru1 Cl2 88.69(10) . . ?
N2 Ru1 N1 97.23(14) . . ?
N3 Ru1 P1 100.58(11) . . ?
N3 Ru1 Cl1 88.56(11) . . ?
N3 Ru1 Cl2 88.70(11) . . ?
N3 Ru1 N1 173.93(14) . . ?
N3 Ru1 N2 81.29(15) . . ?
C8 P1 Ru1 101.02(14) . . ?
C8 P1 C9 102.5(2) . . ?
C8 P1 C15 105.03(19) . . ?
C9 P1 Ru1 121.83(14) . . ?
C9 P1 C15 102.21(19) . . ?
C15 P1 Ru1 121.48(15) . . ?
C1 N1 Ru1 109.9(3) . . ?
C1 N1 C2 106.1(3) . . ?
C2 N1 Ru1 112.2(3) . . ?
C3 N1 Ru1 108.9(2) . . ?
C3 N1 C1 112.1(3) . . ?
C3 N1 C2 107.6(3) . . ?
Ru1 N2 H2 100(4) . . ?
C21 N2 Ru1 104.7(3) . . ?
C21 N2 H2 109(4) . . ?
C23 N2 Ru1 121.0(3) . . ?
C23 N2 H2 108(4) . . ?
C23 N2 C21 112.7(4) . . ?
Ru1 N3 H3 98(4) . . ?
C22 N3 Ru1 108.5(3) . . ?
C22 N3 H3 104(4) . . ?
C25 N3 Ru1 119.4(3) . . ?
C25 N3 H3 112(4) . . ?
C25 N3 C22 112.7(4) . . ?
N1 C1 H1A 109.5 . . ?
N1 C1 H1B 109.5 . . ?
N1 C1 H1C 109.5 . . ?
H1A C1 H1B 109.5 . . ?
H1A C1 H1C 109.5 . . ?
H1B C1 H1C 109.5 . . ?
N1 C2 H2A 109.5 . . ?
N1 C2 H2B 109.5 . . ?
N1 C2 H2C 109.5 . . ?
H2A C2 H2B 109.5 . . ?
H2A C2 H2C 109.5 . . ?
H2B C2 H2C 109.5 . . ?
C4 C3 N1 121.8(4) . . ?
C4 C3 C8 119.7(4) . . ?
C8 C3 N1 118.4(4) . . ?
C3 C4 H4 120.2 . . ?
C3 C4 C5 119.7(4) . . ?
C5 C4 H4 120.2 . . ?
C4 C5 H5 119.8 . . ?
C6 C5 C4 120.4(4) . . ?
C6 C5 H5 119.8 . . ?
C5 C6 H6 120.3 . . ?
C7 C6 C5 119.4(4) . . ?
C7 C6 H6 120.3 . . ?
C6 C7 H7 119.8 . . ?
C8 C7 C6 120.4(4) . . ?
C8 C7 H7 119.8 . . ?
C3 C8 P1 114.6(3) . . ?
C7 C8 P1 125.0(3) . . ?
C7 C8 C3 120.3(4) . . ?
C10 C9 P1 122.5(3) . . ?
C14 C9 P1 119.5(3) . . ?
C14 C9 C10 118.0(4) . . ?
C9 C10 H10 119.5 . . ?
C11 C10 C9 121.0(4) . . ?
C11 C10 H10 119.5 . . ?
C10 C11 H11 119.6 . . ?
C12 C11 C10 120.8(5) . . ?
C12 C11 H11 119.6 . . ?
C11 C12 H12 120.5 . . ?
C13 C12 C11 119.1(4) . . ?
C13 C12 H12 120.5 . . ?
C12 C13 H13 119.6 . . ?
C12 C13 C14 120.9(4) . . ?
C14 C13 H13 119.6 . . ?
C9 C14 C13 120.2(4) . . ?
C9 C14 H14 119.9 . . ?
C13 C14 H14 119.9 . . ?
C16 C15 P1 122.8(3) . . ?
C20 C15 P1 118.2(3) . . ?
C20 C15 C16 118.8(4) . . ?
C15 C16 H16 119.9 . . ?
C15 C16 C17 120.1(4) . . ?
C17 C16 H16 119.9 . . ?
C16 C17 H17 119.9 . . ?
C18 C17 C16 120.1(5) . . ?
C18 C17 H17 119.9 . . ?
C17 C18 H18 120.0 . . ?
C17 C18 C19 120.0(4) . . ?
C19 C18 H18 120.0 . . ?
C18 C19 H19 120.3 . . ?
C20 C19 C18 119.5(5) . . ?
C20 C19 H19 120.3 . . ?
C15 C20 C19 121.4(4) . . ?
C15 C20 H20 119.3 . . ?
C19 C20 H20 119.3 . . ?
N2 C21 H21A 109.8 . . ?
N2 C21 H21B 109.8 . . ?
N2 C21 C22 109.6(4) . . ?
H21A C21 H21B 108.2 . . ?
C22 C21 H21A 109.8 . . ?
C22 C21 H21B 109.8 . . ?
N3 C22 C21 109.9(4) . . ?
N3 C22 H22A 109.7 . . ?
N3 C22 H22B 109.7 . . ?
C21 C22 H22A 109.7 . . ?
C21 C22 H22B 109.7 . . ?
H22A C22 H22B 108.2 . . ?
N2 C23 H23A 109.2 . . ?
N2 C23 H23B 109.2 . . ?
N2 C23 C24 112.2(4) . . ?
H23A C23 H23B 107.9 . . ?
C24 C23 H23A 109.2 . . ?
C24 C23 H23B 109.2 . . ?
C23 C24 H24A 109.5 . . ?
C23 C24 H24B 109.5 . . ?
C23 C24 H24C 109.5 . . ?
H24A C24 H24B 109.5 . . ?
H24A C24 H24C 109.5 . . ?
H24B C24 H24C 109.5 . . ?
N3 C25 H25A 108.4 . . ?
N3 C25 H25B 108.4 . . ?
N3 C25 C26 115.3(4) . . ?
H25A C25 H25B 107.5 . . ?
C26 C25 H25A 108.4 . . ?
C26 C25 H25B 108.4 . . ?
C25 C26 H26A 109.5 . . ?
C25 C26 H26B 109.5 . . ?
C25 C26 H26C 109.5 . . ?
H26A C26 H26B 109.5 . . ?
H26A C26 H26C 109.5 . . ?
H26B C26 H26C 109.5 . . ?
P2 Ru2 Cl3 95.03(4) . . ?
P2 Ru2 Cl4 92.42(4) . . ?
P2 Ru2 N4 81.06(10) . . ?
P2 Ru2 N5 174.88(12) . . ?
Cl4 Ru2 Cl3 172.36(4) . . ?
N4 Ru2 Cl3 96.25(10) . . ?
N4 Ru2 Cl4 86.59(9) . . ?
N5 Ru2 Cl3 89.62(11) . . ?
N5 Ru2 Cl4 83.01(11) . . ?
N5 Ru2 N4 96.32(14) . . ?
N6 Ru2 P2 100.39(11) . . ?
N6 Ru2 Cl3 89.75(11) . . ?
N6 Ru2 Cl4 87.22(11) . . ?
N6 Ru2 N4 173.69(14) . . ?
N6 Ru2 N5 81.74(15) . . ?
C38 P2 Ru2 100.89(14) . . ?
C38 P2 C39 103.44(19) . . ?
C38 P2 C45 104.1(2) . . ?
C39 P2 Ru2 123.00(14) . . ?
C45 P2 Ru2 121.94(14) . . ?
C45 P2 C39 100.7(2) . . ?
C31 N4 Ru2 110.3(3) . . ?
C31 N4 C32 107.7(3) . . ?
C32 N4 Ru2 111.6(3) . . ?
C33 N4 Ru2 108.9(2) . . ?
C33 N4 C31 111.3(3) . . ?
C33 N4 C32 107.0(3) . . ?
Ru2 N5 H5A 108(6) . . ?
C51 N5 Ru2 104.4(3) . . ?
C51 N5 H5A 105(7) . . ?
C53 N5 Ru2 117.7(3) . . ?
C53 N5 H5A 107(6) . . ?
C53 N5 C51 113.1(4) . . ?
Ru2 N6 H6A 93(3) . . ?
C52 N6 Ru2 108.1(3) . . ?
C52 N6 H6A 108(3) . . ?
C52 N6 C55 113.5(4) . . ?
C55 N6 Ru2 119.0(3) . . ?
C55 N6 H6A 113(3) . . ?
N4 C31 H31A 109.5 . . ?
N4 C31 H31B 109.5 . . ?
N4 C31 H31C 109.5 . . ?
H31A C31 H31B 109.5 . . ?
H31A C31 H31C 109.5 . . ?
H31B C31 H31C 109.5 . . ?
N4 C32 H32A 109.5 . . ?
N4 C32 H32B 109.5 . . ?
N4 C32 H32C 109.5 . . ?
H32A C32 H32B 109.5 . . ?
H32A C32 H32C 109.5 . . ?
H32B C32 H32C 109.5 . . ?
C34 C33 N4 122.5(4) . . ?
C34 C33 C38 119.9(4) . . ?
C38 C33 N4 117.5(4) . . ?
C33 C34 H34 120.3 . . ?
C35 C34 C33 119.4(4) . . ?
C35 C34 H34 120.3 . . ?
C34 C35 H35 119.2 . . ?
C36 C35 C34 121.6(5) . . ?
C36 C35 H35 119.2 . . ?
C35 C36 H36 120.5 . . ?
C35 C36 C37 119.1(4) . . ?
C37 C36 H36 120.5 . . ?
C36 C37 H37 119.9 . . ?
C38 C37 C36 120.1(4) . . ?
C38 C37 H37 119.9 . . ?
C33 C38 P2 115.6(3) . . ?
C37 C38 P2 124.2(3) . . ?
C37 C38 C33 119.9(4) . . ?
C40 C39 P2 118.4(4) . . ?
C44 C39 P2 123.0(4) . . ?
C44 C39 C40 118.6(4) . . ?
C39 C40 H40 120.1 . . ?
C41 C40 C39 119.9(5) . . ?
C41 C40 H40 120.1 . . ?
C40 C41 H41 119.4 . . ?
C42 C41 C40 121.3(5) . . ?
C42 C41 H41 119.4 . . ?
C41 C42 H42 120.5 . . ?
C43 C42 C41 118.9(5) . . ?
C43 C42 H42 120.5 . . ?
C42 C43 H43 119.6 . . ?
C42 C43 C44 120.7(5) . . ?
C44 C43 H43 119.6 . . ?
C39 C44 C43 120.5(5) . . ?
C39 C44 H44 119.7 . . ?
C43 C44 H44 119.7 . . ?
C46 C45 P2 122.9(4) . . ?
C50 C45 P2 118.2(3) . . ?
C50 C45 C46 118.9(4) . . ?
C45 C46 H46 119.8 . . ?
C47 C46 C45 120.5(5) . . ?
C47 C46 H46 119.8 . . ?
C46 C47 H47 119.9 . . ?
C48 C47 C46 120.3(5) . . ?
C48 C47 H47 119.9 . . ?
C47 C48 H48 120.0 . . ?
C47 C48 C49 120.1(5) . . ?
C49 C48 H48 120.0 . . ?
C48 C49 H49 119.9 . . ?
C48 C49 C50 120.1(5) . . ?
C50 C49 H49 119.9 . . ?
C45 C50 H50 119.9 . . ?
C49 C50 C45 120.1(5) . . ?
C49 C50 H50 119.9 . . ?
N5 C51 H51A 109.6 . . ?
N5 C51 H51B 109.6 . . ?
N5 C51 C52 110.2(4) . . ?
H51A C51 H51B 108.1 . . ?
C52 C51 H51A 109.6 . . ?
C52 C51 H51B 109.6 . . ?
N6 C52 C51 110.7(4) . . ?
N6 C52 H52A 109.5 . . ?
N6 C52 H52B 109.5 . . ?
C51 C52 H52A 109.5 . . ?
C51 C52 H52B 109.5 . . ?
H52A C52 H52B 108.1 . . ?
N5 C53 H53A 108.9 . . ?
N5 C53 H53B 108.9 . . ?
N5 C53 C54 113.6(4) . . ?
H53A C53 H53B 107.7 . . ?
C54 C53 H53A 108.9 . . ?
C54 C53 H53B 108.9 . . ?
C53 C54 H54A 109.5 . . ?
C53 C54 H54B 109.5 . . ?
C53 C54 H54C 109.5 . . ?
H54A C54 H54B 109.5 . . ?
H54A C54 H54C 109.5 . . ?
H54B C54 H54C 109.5 . . ?
N6 C55 H55A 108.6 . . ?
N6 C55 H55B 108.6 . . ?
N6 C55 C56 114.5(4) . . ?
H55A C55 H55B 107.6 . . ?
C56 C55 H55A 108.6 . . ?
C56 C55 H55B 108.6 . . ?
C55 C56 H56A 109.5 . . ?
C55 C56 H56B 109.5 . . ?
C55 C56 H56C 109.5 . . ?
H56A C56 H56B 109.5 . . ?
H56A C56 H56C 109.5 . . ?
H56B C56 H56C 109.5 . . ?
C72 C71 C77 122.2(5) . . ?
C76 C71 C72 116.8(5) . . ?
C76 C71 C77 121.0(5) . . ?
C71 C72 H72 119.0 . . ?
C73 C72 C71 122.0(5) . . ?
C73 C72 H72 119.0 . . ?
C72 C73 H73 120.3 . . ?
C74 C73 C72 119.4(5) . . ?
C74 C73 H73 120.3 . . ?
C73 C74 H74 120.2 . . ?
C73 C74 C75 119.6(5) . . ?
C75 C74 H74 120.2 . . ?
C74 C75 H75 119.3 . . ?
C76 C75 C74 121.5(5) . . ?
C76 C75 H75 119.3 . . ?
C71 C76 H76 119.7 . . ?
C75 C76 C71 120.6(5) . . ?
C75 C76 H76 119.7 . . ?
C71 C77 H77A 109.5 . . ?
C71 C77 H77B 109.5 . . ?
C71 C77 H77C 109.5 . . ?
H77A C77 H77B 109.5 . . ?
H77A C77 H77C 109.5 . . ?
H77B C77 H77C 109.5 . . ?
C62 C61 C66 120.0 . . ?
C62 C61 C67 121.7(8) . . ?
C66 C61 C67 118.2(8) . . ?
C61 C62 H62 120.0 . . ?
C61 C62 C63 120.0 . . ?
C63 C62 H62 120.0 . . ?
C62 C63 H63 120.0 . . ?
C62 C63 C64 120.0 . . ?
C64 C63 H63 120.0 . . ?
C63 C64 H64 120.0 . . ?
C65 C64 C63 120.0 . . ?
C65 C64 H64 120.0 . . ?
C64 C65 H65 120.0 . . ?
C64 C65 C66 120.0 . . ?
C66 C65 H65 120.0 . . ?
C61 C66 H66 120.0 . . ?
C65 C66 C61 120.0 . . ?
C65 C66 H66 120.0 . . ?
C61 C67 H67A 109.5 . . ?
C61 C67 H67B 109.5 . . ?
C61 C67 H67C 109.5 . . ?
H67A C67 H67B 109.5 . . ?
H67A C67 H67C 109.5 . . ?
H67B C67 H67C 109.5 . . ?
C62A C61A H61A 120.0 . . ?
C62A C61A C66A 120.0 . . ?
C66A C61A H61A 120.0 . . ?
C61A C62A H62A 120.0 . . ?
C61A C62A C63A 120.0 . . ?
C63A C62A H62A 120.0 . . ?
C62A C63A H63A 120.0 . . ?
C62A C63A C64A 120.0 . . ?
C64A C63A H63A 120.0 . . ?
C63A C64A H64A 120.0 . . ?
C63A C64A C65A 120.0 . . ?
C65A C64A H64A 120.0 . . ?
C64A C65A H65A 120.0 . . ?
C66A C65A C64A 120.0 . . ?
C66A C65A H65A 120.0 . . ?
C61A C66A C67A 124.6(17) . . ?
C65A C66A C61A 120.0 . . ?
C65A C66A C67A 115.3(17) . . ?
C66A C67A H67D 109.5 . . ?
C66A C67A H67E 109.5 . . ?
C66A C67A H67F 109.5 . . ?
H67D C67A H67E 109.5 . . ?
H67D C67A H67F 109.5 . . ?
H67E C67A H67F 109.5 . . ?

loop_
_geom_bond_atom_site_label_1
_geom_bond_atom_site_label_2
_geom_bond_distance
_geom_bond_site_symmetry_2
_geom_bond_publ_flag
Ru1 P1 2.2261(11) . ?
Ru1 Cl1 2.4249(10) . ?
Ru1 Cl2 2.4093(10) . ?
Ru1 N1 2.246(3) . ?
Ru1 N2 2.229(3) . ?
Ru1 N3 2.143(4) . ?
P1 C8 1.831(4) . ?
P1 C9 1.835(4) . ?
P1 C15 1.845(4) . ?
N1 C1 1.484(5) . ?
N1 C2 1.502(5) . ?
N1 C3 1.479(5) . ?
N2 H2 0.93(6) . ?
N2 C21 1.491(6) . ?
N2 C23 1.484(5) . ?
N3 H3 0.92(7) . ?
N3 C22 1.476(6) . ?
N3 C25 1.461(6) . ?
C1 H1A 0.9800 . ?
C1 H1B 0.9800 . ?
C1 H1C 0.9800 . ?
C2 H2A 0.9800 . ?
C2 H2B 0.9800 . ?
C2 H2C 0.9800 . ?
C3 C4 1.389(6) . ?
C3 C8 1.396(6) . ?
C4 H4 0.9500 . ?
C4 C5 1.401(7) . ?
C5 H5 0.9500 . ?
C5 C6 1.393(7) . ?
C6 H6 0.9500 . ?
C6 C7 1.389(6) . ?
C7 H7 0.9500 . ?
C7 C8 1.385(6) . ?
C9 C10 1.402(6) . ?
C9 C14 1.400(6) . ?
C10 H10 0.9500 . ?
C10 C11 1.386(7) . ?
C11 H11 0.9500 . ?
C11 C12 1.384(7) . ?
C12 H12 0.9500 . ?
C12 C13 1.381(7) . ?
C13 H13 0.9500 . ?
C13 C14 1.401(6) . ?
C14 H14 0.9500 . ?
C15 C16 1.394(6) . ?
C15 C20 1.386(6) . ?
C16 H16 0.9500 . ?
C16 C17 1.401(7) . ?
C17 H17 0.9500 . ?
C17 C18 1.381(7) . ?
C18 H18 0.9500 . ?
C18 C19 1.392(7) . ?
C19 H19 0.9500 . ?
C19 C20 1.387(7) . ?
C20 H20 0.9500 . ?
C21 H21A 0.9900 . ?
C21 H21B 0.9900 . ?
C21 C22 1.499(7) . ?
C22 H22A 0.9900 . ?
C22 H22B 0.9900 . ?
C23 H23A 0.9900 . ?
C23 H23B 0.9900 . ?
C23 C24 1.531(6) . ?
C24 H24A 0.9800 . ?
C24 H24B 0.9800 . ?
C24 H24C 0.9800 . ?
C25 H25A 0.9900 . ?
C25 H25B 0.9900 . ?
C25 C26 1.530(7) . ?
C26 H26A 0.9800 . ?
C26 H26B 0.9800 . ?
C26 H26C 0.9800 . ?
Ru2 P2 2.2212(11) . ?
Ru2 Cl3 2.4191(10) . ?
Ru2 Cl4 2.4079(10) . ?
Ru2 N4 2.240(3) . ?
Ru2 N5 2.235(4) . ?
Ru2 N6 2.147(3) . ?
P2 C38 1.826(4) . ?
P2 C39 1.846(5) . ?
P2 C45 1.843(4) . ?
N4 C31 1.481(5) . ?
N4 C32 1.492(5) . ?
N4 C33 1.481(5) . ?
N5 H5A 0.71(7) . ?
N5 C51 1.494(6) . ?
N5 C53 1.474(6) . ?
N6 H6A 0.98(5) . ?
N6 C52 1.474(6) . ?
N6 C55 1.476(6) . ?
C31 H31A 0.9800 . ?
C31 H31B 0.9800 . ?
C31 H31C 0.9800 . ?
C32 H32A 0.9800 . ?
C32 H32B 0.9800 . ?
C32 H32C 0.9800 . ?
C33 C34 1.388(6) . ?
C33 C38 1.400(6) . ?
C34 H34 0.9500 . ?
C34 C35 1.385(7) . ?
C35 H35 0.9500 . ?
C35 C36 1.381(7) . ?
C36 H36 0.9500 . ?
C36 C37 1.397(7) . ?
C37 H37 0.9500 . ?
C37 C38 1.390(6) . ?
C39 C40 1.393(7) . ?
C39 C44 1.386(7) . ?
C40 H40 0.9500 . ?
C40 C41 1.392(7) . ?
C41 H41 0.9500 . ?
C41 C42 1.376(8) . ?
C42 H42 0.9500 . ?
C42 C43 1.373(8) . ?
C43 H43 0.9500 . ?
C43 C44 1.394(7) . ?
C44 H44 0.9500 . ?
C45 C46 1.398(6) . ?
C45 C50 1.396(7) . ?
C46 H46 0.9500 . ?
C46 C47 1.387(7) . ?
C47 H47 0.9500 . ?
C47 C48 1.373(7) . ?
C48 H48 0.9500 . ?
C48 C49 1.390(8) . ?
C49 H49 0.9500 . ?
C49 C50 1.390(7) . ?
C50 H50 0.9500 . ?
C51 H51A 0.9900 . ?
C51 H51B 0.9900 . ?
C51 C52 1.497(7) . ?
C52 H52A 0.9900 . ?
C52 H52B 0.9900 . ?
C53 H53A 0.9900 . ?
C53 H53B 0.9900 . ?
C53 C54 1.534(6) . ?
C54 H54A 0.9800 . ?
C54 H54B 0.9800 . ?
C54 H54C 0.9800 . ?
C55 H55A 0.9900 . ?
C55 H55B 0.9900 . ?
C55 C56 1.525(7) . ?
C56 H56A 0.9800 . ?
C56 H56B 0.9800 . ?
C56 H56C 0.9800 . ?
C71 C72 1.410(8) . ?
C71 C76 1.395(8) . ?
C71 C77 1.494(8) . ?
C72 H72 0.9500 . ?
C72 C73 1.379(9) . ?
C73 H73 0.9500 . ?
C73 C74 1.369(8) . ?
C74 H74 0.9500 . ?
C74 C75 1.382(8) . ?
C75 H75 0.9500 . ?
C75 C76 1.367(8) . ?
C76 H76 0.9500 . ?
C77 H77A 0.9800 . ?
C77 H77B 0.9800 . ?
C77 H77C 0.9800 . ?
C61 C62 1.3900 . ?
C61 C66 1.3900 . ?
C61 C67 1.498(12) . ?
C62 H62 0.9500 . ?
C62 C63 1.3900 . ?
C63 H63 0.9500 . ?
C63 C64 1.3900 . ?
C64 H64 0.9500 . ?
C64 C65 1.3900 . ?
C65 H65 0.9500 . ?
C65 C66 1.3900 . ?
C66 H66 0.9500 . ?
C67 H67A 0.9800 . ?
C67 H67B 0.9800 . ?
C67 H67C 0.9800 . ?
C61A H61A 0.9500 . ?
C61A C62A 1.3900 . ?
C61A C66A 1.3900 . ?
C62A H62A 0.9500 . ?
C62A C63A 1.3900 . ?
C63A H63A 0.9500 . ?
C63A C64A 1.3900 . ?
C64A H64A 0.9500 . ?
C64A C65A 1.3900 . ?
C65A H65A 0.9500 . ?
C65A C66A 1.3900 . ?
C66A C67A 1.40(2) . ?
C67A H67D 0.9800 . ?
C67A H67E 0.9800 . ?
C67A H67F 0.9800 . ?
